data_1528557
loop_
_publ_author_name
'Hansen, M.R.'
'Madsen, G.K.H.'
'Jakobsen, H.J.'
'Skibsted, J.'

_publ_section_title
;
 Evaluation of 27.Al and 51.V electric field gradients and the crystal
 structure for aluminum orthovanadate (Al V O4) by density functional
 theory calculations
;
_journal_name_full 'J. Phys. Chem. B'
_journal_page_first 5975
_journal_page_last 5983
_journal_volume 110
_journal_year 2006
_chemical_formula_sum 'Al O4 V'
_chemical_name_systematic 'Al V O4'
_space_group_IT_number 2
_symmetry_space_group_name_Hall '-P 1'
_symmetry_space_group_name_H-M 'P -1'
_cell_angle_alpha 96.17
_cell_angle_beta 107.23
_cell_angle_gamma 101.4
_cell_formula_units_Z 6
_cell_length_a 6.538
_cell_length_b 7.756
_cell_length_c 9.131
_cell_volume 426.647
_citation_journal_id_ASTM JPCBFK
_cod_data_source_file Hansen_JPCBFK_2006_721.cif
_cod_data_source_block Al1O4V1
_cod_original_cell_volume 426.6473
_cod_original_formula_sum 'Al1 O4 V1'
_cod_database_code 1528557

loop_
_symmetry_equiv_pos_as_xyz
x,y,z
-x,-y,-z

loop_
_atom_site_label
_atom_site_type_symbol
_atom_site_fract_x
_atom_site_fract_y
_atom_site_fract_z
_atom_site_occupancy
_atom_site_U_iso_or_equiv
O6 O-2 0.7515 0.8622 0.2626 1 0.0
V1 V+5 0.0025 0.9964 0.2549 1 0.0
O4 O-2 0.1595 0.0958 0.4331 1 0.0
V3 V+5 0.517 0.3001 0.1258 1 0.0
O3 O-2 0.0446 0.7006 0.4311 1 0.0
O12 O-2 0.9484 0.1524 0.1478 1 0.0
O5 O-2 0.4576 0.7453 0.3647 1 0.0
O10 O-2 0.0484 0.5242 0.1434 1 0.0
O8 O-2 0.3554 0.7253 0.0246 1 0.0
Al2 Al+3 0.4617 0.883 0.2112 1 0.0
Al1 Al+3 0.7491 0.6999 0.4091 1 0.0
O9 O-2 0.2513 0.2952 0.0331 1 0.0
O11 O-2 0.1567 0.8692 0.1745 1 0.0
O2 O-2 0.2613 0.4337 0.4334 1 0.0
O7 O-2 0.526 0.1191 0.2185 1 0.0
Al3 Al+3 0.9618 0.3079 0.0075 1 0.0
O1 O-2 0.6418 0.4918 0.2548 1 0.0
V2 V+5 0.1966 0.6013 0.3456 1 0.0
